data_7224668
loop_
_publ_author_name
'Yang, Jindou'
'Wang, Xian'
'Zhang, Wei-Qiang'
'Zhang, Guofang'
'Gao, Ziwei'

_publ_section_title
;
 Formation of A Robust Ru4O4 Skeleton with Two Ru2(CO)4 Units in
 Criss-Cross Configuration
;
_journal_name_full 'RSC Adv.'
_journal_paper_doi 10.1039/C6RA02558G
_journal_year 2016
_chemical_formula_sum 'C17 H18 O11 Ru2 S2'
_chemical_formula_weight 664.57
_chemical_name_systematic
; 
 ? 
;
_space_group_IT_number 15
_symmetry_cell_setting monoclinic
_symmetry_space_group_name_Hall '-C 2yc'
_symmetry_space_group_name_H-M 'C 1 2/c 1'
_atom_sites_solution_hydrogens geom
_atom_sites_solution_primary direct
_atom_sites_solution_secondary difmap
_audit_creation_method SHELXL-97
_audit_update_record
;
2015-06-28 deposited with the CCDC.
2016-03-21 downloaded from the CCDC.
;
_cell_angle_alpha 90.00
_cell_angle_beta 104.659(3)
_cell_angle_gamma 90.00
_cell_formula_units_Z 8
_cell_length_a 19.8822(6)
_cell_length_b 8.7859(3)
_cell_length_c 28.4716(8)
_cell_measurement_temperature 296(2)
_cell_volume 4811.6(3)
_computing_structure_refinement 'SHELXL-97 (Sheldrick, 1997)'
_computing_structure_solution 'SHELXS-97 (Sheldrick, 1990)'
_diffrn_ambient_temperature 296(2)
_diffrn_measured_fraction_theta_full 0.997
_diffrn_measured_fraction_theta_max 0.997
_diffrn_measurement_device_type 'Xcalibur, Eos, Gemini'
_diffrn_radiation_monochromator graphite
_diffrn_radiation_source 'fine-focus sealed tube'
_diffrn_radiation_type MoK\a
_diffrn_radiation_wavelength 0.71073
_diffrn_reflns_av_R_equivalents 0.0343
_diffrn_reflns_av_sigmaI/netI 0.0258
_diffrn_reflns_limit_h_max 24
_diffrn_reflns_limit_h_min -24
_diffrn_reflns_limit_k_max 10
_diffrn_reflns_limit_k_min -10
_diffrn_reflns_limit_l_max 35
_diffrn_reflns_limit_l_min -35
_diffrn_reflns_number 24823
_diffrn_reflns_theta_full 26.00
_diffrn_reflns_theta_max 26.00
_diffrn_reflns_theta_min 3.08
_exptl_absorpt_coefficient_mu 1.481
_exptl_absorpt_correction_T_max 0.8540
_exptl_absorpt_correction_T_min 0.8084
_exptl_absorpt_correction_type multi-scan
_exptl_absorpt_process_details sadabs
_exptl_crystal_colour colorless
_exptl_crystal_density_diffrn 1.835
_exptl_crystal_density_method 'not measured'
_exptl_crystal_description block
_exptl_crystal_F_000 2624
_exptl_crystal_size_max 0.15
_exptl_crystal_size_mid 0.13
_exptl_crystal_size_min 0.11
_refine_diff_density_max 2.427
_refine_diff_density_min -1.339
_refine_diff_density_rms 0.143
_refine_ls_extinction_method none
_refine_ls_goodness_of_fit_ref 1.150
_refine_ls_hydrogen_treatment constr
_refine_ls_matrix_type full
_refine_ls_number_parameters 285
_refine_ls_number_reflns 4725
_refine_ls_number_restraints 41
_refine_ls_restrained_S_all 1.194
_refine_ls_R_factor_all 0.0657
_refine_ls_R_factor_gt 0.0546
_refine_ls_shift/su_max 0.001
_refine_ls_shift/su_mean 0.000
_refine_ls_structure_factor_coef Fsqd
_refine_ls_weighting_details 'calc w=1/[\s^2^(Fo^2^)+(0.0665P)^2^+57.3849P] where P=(Fo^2^+2Fc^2^)/3'
_refine_ls_weighting_scheme calc
_refine_ls_wR_factor_gt 0.1455
_refine_ls_wR_factor_ref 0.1569
_reflns_number_gt 4049
_reflns_number_total 4725
_reflns_threshold_expression >2sigma(I)
_cod_data_source_file c6ra02558g2.cif
_cod_data_source_block 1
_cod_original_sg_symbol_H-M C2/c
_cod_database_code 7224668
_audit_block_doi 10.5517/cc1j04wk

loop_
_symmetry_equiv_pos_as_xyz
'x, y, z'
'-x, y, -z+1/2'
'x+1/2, y+1/2, z'
'-x+1/2, y+1/2, -z+1/2'
'-x, -y, -z'
'x, -y, z-1/2'
'-x+1/2, -y+1/2, -z'
'x+1/2, -y+1/2, z-1/2'

loop_
_atom_site_label
_atom_site_type_symbol
_atom_site_fract_x
_atom_site_fract_y
_atom_site_fract_z
_atom_site_U_iso_or_equiv
_atom_site_adp_type
_atom_site_occupancy
_atom_site_symmetry_multiplicity
_atom_site_calc_flag
_atom_site_refinement_flags
Ru1 Ru 0.33945(3) 0.47973(7) 0.157469(19) 0.03573(19) Uani 1 1 d .
Ru2 Ru 0.29296(3) 0.26360(7) 0.093403(19) 0.03524(18) Uani 1 1 d .
S1 S 0.3767(2) 0.5655(5) -0.03211(13) 0.1034(11) Uani 1 1 d U
S2 S 0.52831(11) 0.0219(3) 0.13084(8) 0.0536(5) Uani 1 1 d .
O1 O 0.3924(3) 0.5533(6) 0.10520(18) 0.0438(12) Uani 1 1 d .
O2 O 0.3249(3) 0.4167(6) 0.04475(17) 0.0412(12) Uani 1 1 d .
O3 O 0.4276(2) 0.3366(6) 0.18073(17) 0.0403(12) Uani 1 1 d .
O4 O 0.3984(2) 0.1942(6) 0.11336(18) 0.0415(12) Uani 1 1 d .
O5 O 0.2665(4) 0.3697(9) 0.2301(2) 0.074(2) Uani 1 1 d .
O6 O 0.2200(4) 0.6868(9) 0.1173(3) 0.084(2) Uani 1 1 d .
O7 O 0.4129(3) 0.6478(6) 0.20380(19) 0.0489(13) Uani 1 1 d .
H7A H 0.4499 0.6123 0.2282 0.059 Uiso 1 1 calc R
O8 O 0.2588(4) 0.0530(9) 0.1658(3) 0.082(2) Uani 1 1 d .
O9 O 0.1443(3) 0.3572(9) 0.0688(2) 0.0700(19) Uani 1 1 d .
O10 O 0.2876(2) 0.0994(5) 0.03191(15) 0.0496(13) Uani 1 1 d .
H10A H 0.2611 0.1278 0.0013 0.060 Uiso 1 1 calc R
O11 O 0.4463(2) 0.5861(5) 0.29681(15) 0.092(3) Uani 1 1 d R
H11 H 0.4881 0.5709 0.3071 0.137 Uiso 1 1 calc R
C1 C 0.3716(4) 0.5160(8) 0.0611(3) 0.0387(16) Uani 1 1 d .
C2 C 0.4062(4) 0.5954(9) 0.0270(3) 0.0444(16) Uani 1 1 d DU
C3 C 0.4700(3) 0.7041(6) 0.04337(18) 0.0156(10) Uani 1 1 d DU
H3 H 0.4955 0.7348 0.0739 0.019 Uiso 1 1 calc R
C4 C 0.4763(6) 0.7438(12) -0.0082(4) 0.066(2) Uani 1 1 d U
H4 H 0.5102 0.8104 -0.0131 0.079 Uiso 1 1 calc R
C5 C 0.4322(6) 0.6799(14) -0.0445(4) 0.076(2) Uani 1 1 d U
H5 H 0.4329 0.7001 -0.0764 0.091 Uiso 1 1 calc R
C6 C 0.4396(4) 0.2352(8) 0.1526(2) 0.0354(15) Uani 1 1 d .
C7 C 0.5073(3) 0.1580(8) 0.1668(2) 0.0339(14) Uani 1 1 d .
C8 C 0.5598(3) 0.1817(9) 0.2096(3) 0.0395(16) Uani 1 1 d .
H8 H 0.5577 0.2500 0.2341 0.047 Uiso 1 1 calc R
C9 C 0.6164(4) 0.0846(11) 0.2091(3) 0.058(2) Uani 1 1 d .
H9 H 0.6573 0.0847 0.2338 0.069 Uiso 1 1 calc R
C10 C 0.6067(4) -0.0069(11) 0.1707(3) 0.057(2) Uani 1 1 d .
H10 H 0.6391 -0.0783 0.1663 0.069 Uiso 1 1 calc R
C11 C 0.2956(4) 0.4118(10) 0.2030(3) 0.0462(18) Uani 1 1 d .
C12 C 0.2658(4) 0.6080(10) 0.1334(3) 0.0482(19) Uani 1 1 d .
C13 C 0.4036(7) 0.8059(11) 0.1963(4) 0.085(4) Uani 1 1 d .
H13A H 0.4396 0.8594 0.2192 0.127 Uiso 1 1 calc R
H13B H 0.3591 0.8351 0.2008 0.127 Uiso 1 1 calc R
H13C H 0.4057 0.8308 0.1639 0.127 Uiso 1 1 calc R
C14 C 0.2710(4) 0.1344(10) 0.1373(3) 0.0487(19) Uani 1 1 d .
C15 C 0.2013(4) 0.3236(10) 0.0766(3) 0.0468(18) Uani 1 1 d .
C16 C 0.3213(6) -0.0439(10) 0.0362(3) 0.076(3) Uani 1 1 d .
H16A H 0.3698 -0.0294 0.0382 0.113 Uiso 1 1 calc R
H16B H 0.3008 -0.1050 0.0083 0.113 Uiso 1 1 calc R
H16C H 0.3161 -0.0944 0.0650 0.113 Uiso 1 1 calc R
C17 C 0.4135(6) 0.5583(11) 0.3331(3) 0.093(4) Uani 1 1 d R
H17A H 0.4316 0.4665 0.3500 0.139 Uiso 1 1 d R
H17B H 0.3645 0.5470 0.3191 0.139 Uiso 1 1 d R
H17C H 0.4214 0.6419 0.3555 0.139 Uiso 1 1 d R

loop_
_atom_site_aniso_label
_atom_site_aniso_U_11
_atom_site_aniso_U_22
_atom_site_aniso_U_33
_atom_site_aniso_U_23
_atom_site_aniso_U_13
_atom_site_aniso_U_12
Ru1 0.0300(3) 0.0446(4) 0.0286(3) -0.0014(2) -0.0001(2) 0.0053(2)
Ru2 0.0277(3) 0.0428(3) 0.0295(3) 0.0012(2) -0.0032(2) -0.0001(2)
S1 0.117(3) 0.119(3) 0.0735(19) 0.0041(19) 0.0236(18) -0.022(2)
S2 0.0449(11) 0.0618(13) 0.0493(12) -0.0163(10) 0.0030(9) 0.0063(10)
O1 0.043(3) 0.052(3) 0.033(3) -0.005(2) 0.003(2) -0.009(2)
O2 0.039(3) 0.052(3) 0.027(2) 0.004(2) -0.003(2) -0.006(2)
O3 0.035(3) 0.053(3) 0.027(2) -0.007(2) -0.0026(19) 0.012(2)
O4 0.031(2) 0.053(3) 0.035(3) -0.007(2) -0.003(2) 0.005(2)
O5 0.062(4) 0.106(6) 0.064(4) 0.022(4) 0.032(3) 0.017(4)
O6 0.060(4) 0.073(5) 0.105(6) 0.023(4) -0.002(4) 0.024(4)
O7 0.050(3) 0.050(3) 0.039(3) -0.007(2) -0.002(2) 0.001(3)
O8 0.083(5) 0.089(5) 0.076(5) 0.027(4) 0.022(4) -0.011(4)
O9 0.034(3) 0.099(5) 0.071(4) -0.009(4) 0.001(3) 0.012(3)
O10 0.050(3) 0.052(3) 0.034(3) -0.007(2) -0.012(2) 0.007(3)
O11 0.052(4) 0.157(8) 0.061(4) 0.030(5) 0.006(3) 0.007(5)
C1 0.035(4) 0.044(4) 0.033(4) 0.001(3) 0.000(3) 0.003(3)
C2 0.046(4) 0.047(4) 0.039(3) -0.001(3) 0.009(3) -0.002(3)
C3 0.023(2) 0.014(2) 0.013(2) 0.0063(18) 0.0084(18) -0.0070(19)
C4 0.071(5) 0.069(5) 0.058(4) 0.015(4) 0.019(4) -0.006(4)
C5 0.091(5) 0.093(6) 0.049(4) 0.007(4) 0.029(4) -0.010(5)
C6 0.031(3) 0.042(4) 0.029(3) 0.000(3) 0.000(3) -0.002(3)
C7 0.029(3) 0.037(4) 0.033(3) 0.003(3) 0.003(3) 0.002(3)
C8 0.027(3) 0.050(4) 0.035(4) -0.002(3) -0.005(3) 0.009(3)
C9 0.030(4) 0.076(6) 0.058(5) -0.004(5) -0.007(3) 0.008(4)
C10 0.040(4) 0.067(6) 0.063(6) -0.002(5) 0.009(4) 0.013(4)
C11 0.037(4) 0.059(5) 0.039(4) 0.002(4) 0.002(3) 0.012(4)
C12 0.043(4) 0.053(5) 0.045(4) 0.005(4) 0.004(3) 0.002(4)
C13 0.123(10) 0.050(6) 0.066(7) -0.006(5) -0.005(6) -0.002(6)
C14 0.040(4) 0.058(5) 0.044(4) 0.007(4) 0.003(3) -0.003(4)
C15 0.035(4) 0.059(5) 0.040(4) -0.006(4) -0.002(3) 0.002(4)
C16 0.082(7) 0.065(6) 0.063(6) -0.015(5) -0.014(5) 0.022(5)
C17 0.097(9) 0.110(10) 0.082(8) -0.008(7) 0.043(7) 0.003(8)

loop_
_atom_type_symbol
_atom_type_description
_atom_type_scat_dispersion_real
_atom_type_scat_dispersion_imag
_atom_type_scat_source
C C 0.0033 0.0016 'International Tables Vol C Tables 4.2.6.8 and 6.1.1.4'
H H 0.0000 0.0000 'International Tables Vol C Tables 4.2.6.8 and 6.1.1.4'
O O 0.0106 0.0060 'International Tables Vol C Tables 4.2.6.8 and 6.1.1.4'
S S 0.1246 0.1234 'International Tables Vol C Tables 4.2.6.8 and 6.1.1.4'
Ru Ru -1.2594 0.8363 'International Tables Vol C Tables 4.2.6.8 and 6.1.1.4'

loop_
_geom_angle_atom_site_label_1
_geom_angle_atom_site_label_2
_geom_angle_atom_site_label_3
_geom_angle
C11 Ru1 C12 89.2(3)
C11 Ru1 O3 95.1(3)
C12 Ru1 O3 175.6(3)
C11 Ru1 O1 178.4(3)
C12 Ru1 O1 92.4(3)
O3 Ru1 O1 83.3(2)
C11 Ru1 O7 98.8(3)
C12 Ru1 O7 98.8(3)
O3 Ru1 O7 81.0(2)
O1 Ru1 O7 81.3(2)
C11 Ru1 Ru2 96.3(3)
C12 Ru1 Ru2 94.4(3)
O3 Ru1 Ru2 84.63(13)
O1 Ru1 Ru2 83.32(14)
O7 Ru1 Ru2 160.04(15)
C14 Ru2 C15 87.8(4)
C14 Ru2 O4 91.7(3)
C15 Ru2 O4 179.5(3)
C14 Ru2 O2 176.6(3)
C15 Ru2 O2 95.1(3)
O4 Ru2 O2 85.4(2)
C14 Ru2 O10 99.3(3)
C15 Ru2 O10 97.6(3)
O4 Ru2 O10 82.72(17)
O2 Ru2 O10 82.11(19)
C14 Ru2 Ru1 94.4(3)
C15 Ru2 Ru1 97.1(3)
O4 Ru2 Ru1 82.63(14)
O2 Ru2 Ru1 83.43(14)
O10 Ru2 Ru1 160.16(12)
C5 S1 C2 92.1(5)
C7 S2 C10 91.5(4)
C1 O1 Ru1 121.4(5)
C1 O2 Ru2 120.2(4)
C6 O3 Ru1 119.6(4)
C6 O4 Ru2 122.2(5)
C13 O7 Ru1 121.1(6)
C13 O7 H7A 119.4
Ru1 O7 H7A 119.4
C16 O10 Ru2 125.1(4)
C16 O10 H10A 117.5
Ru2 O10 H10A 117.5
C17 O11 H11 109.5
O1 C1 O2 124.5(7)
O1 C1 C2 115.9(6)
O2 C1 C2 119.6(6)
C1 C2 C3 124.2(6)
C1 C2 S1 118.9(5)
C3 C2 S1 116.9(5)
C4 C3 C2 96.3(6)
C4 C3 H3 131.9
C2 C3 H3 131.9
C5 C4 C3 117.1(9)
C5 C4 H4 121.4
C3 C4 H4 121.4
C4 C5 S1 117.5(8)
C4 C5 H5 121.2
S1 C5 H5 121.2
O4 C6 O3 125.5(6)
O4 C6 C7 117.2(6)
O3 C6 C7 117.3(6)
C8 C7 C6 126.7(6)
C8 C7 S2 112.7(5)
C6 C7 S2 120.6(5)
C7 C8 C9 108.8(7)
C7 C8 H8 125.6
C9 C8 H8 125.6
C10 C9 C8 114.9(7)
C10 C9 H9 122.5
C8 C9 H9 122.5
C9 C10 S2 112.1(7)
C9 C10 H10 124.0
S2 C10 H10 124.0
O5 C11 Ru1 177.8(7)
O6 C12 Ru1 178.3(8)
O7 C13 H13A 109.5
O7 C13 H13B 109.5
H13A C13 H13B 109.5
O7 C13 H13C 109.5
H13A C13 H13C 109.5
H13B C13 H13C 109.5
O8 C14 Ru2 178.2(8)
O9 C15 Ru2 176.0(8)
O10 C16 H16A 109.5
O10 C16 H16B 109.5
H16A C16 H16B 109.5
O10 C16 H16C 109.5
H16A C16 H16C 109.5
H16B C16 H16C 109.5
O11 C17 H17A 109.7
O11 C17 H17B 109.2
H17A C17 H17B 109.5
O11 C17 H17C 109.6
H17A C17 H17C 109.5
H17B C17 H17C 109.5

loop_
_geom_bond_atom_site_label_1
_geom_bond_atom_site_label_2
_geom_bond_distance
Ru1 C11 1.836(9)
Ru1 C12 1.838(8)
Ru1 O3 2.123(5)
Ru1 O1 2.129(5)
Ru1 O7 2.253(5)
Ru1 Ru2 2.6332(8)
Ru2 C14 1.822(8)
Ru2 C15 1.841(8)
Ru2 O4 2.118(5)
Ru2 O2 2.139(5)
Ru2 O10 2.250(5)
S1 C5 1.595(11)
S1 C2 1.656(8)
S2 C7 1.694(7)
S2 C10 1.700(9)
O1 C1 1.262(8)
O2 C1 1.274(9)
O3 C6 1.260(8)
O4 C6 1.260(8)
O5 C11 1.137(10)
O6 C12 1.143(10)
O7 C13 1.410(11)
O7 H7A 0.9300
O8 C14 1.153(10)
O9 C15 1.137(9)
O10 C16 1.417(9)
O10 H10A 0.9300
O11 C17 1.376(11)
O11 H11 0.8200
C1 C2 1.497(10)
C2 C3 1.562(7)
C3 C4 1.545(10)
C3 H3 0.9300
C4 C5 1.300(15)
C4 H4 0.9300
C5 H5 0.9300
C6 C7 1.469(9)
C7 C8 1.404(9)
C8 C9 1.415(11)
C8 H8 0.9300
C9 C10 1.331(13)
C9 H9 0.9300
C10 H10 0.9300
C13 H13A 0.9600
C13 H13B 0.9600
C13 H13C 0.9600
C16 H16A 0.9600
C16 H16B 0.9600
C16 H16C 0.9600
C17 H17A 0.9600
C17 H17B 0.9599
C17 H17C 0.9600
